data_7012800
loop_
_publ_author_name
'Kamimura, Sou'
'Kuwata, Shigeki'
'Iwasaki, Masakazu'
'Ishii, Youichi'

_publ_section_title
;
 Syntheses, structures and solution behaviour of cyclotriphosphato
 complexes of Pd(ii), Pt(ii) and Pt(iv)
;
_journal_issue 13
_journal_name_full 'Dalton Transactions'
_journal_page_first 2666
_journal_paper_doi 10.1039/b301223a
_journal_year 2003
_chemical_formula_moiety (PPN)[Pt(P3O9)(dppb)]
_chemical_formula_sum 'C66.5 H62 Cl N2 O9 P7 Pt'
_chemical_formula_weight 1480.59
_space_group_IT_number 14
_symmetry_cell_setting monoclinic
_symmetry_Int_Tables_number 14
_symmetry_space_group_name_Hall '-P 2ybc'
_symmetry_space_group_name_H-M 'P 1 21/c 1'
_audit_creation_date 'Thu Apr  3 12:28:18 2003'
_audit_creation_method 'by teXsan'
_cell_angle_alpha 90
_cell_angle_beta 104.99(1)
_cell_angle_gamma 90
_cell_formula_units_Z 4
_cell_length_a 19.420(4)
_cell_length_b 17.066(3)
_cell_length_c 20.321(3)
_cell_measurement_reflns_used 25
_cell_measurement_temperature 294.2
_cell_measurement_theta_max 20.0
_cell_measurement_theta_min 19.8
_cell_volume 6506(2)
_computing_cell_refinement 'MSC/AFC Diffractometer Control'
_computing_data_collection 'MSC/AFC Diffractometer Control'
_computing_data_reduction 'teXsan Ver. 1.11'
_computing_publication_material 'teXsan Ver. 1.11'
_computing_structure_refinement 'teXsan Ver. 1.10'
_computing_structure_solution 'DIRDIF94 (PATTY)'
_diffrn_measured_fraction_theta_full 0.9990
_diffrn_measured_fraction_theta_max 0.9990
_diffrn_measurement_device_type 'Rigaku AFC7R'
_diffrn_measurement_method \w-2\q
_diffrn_radiation_type 'Mo K\a'
_diffrn_radiation_wavelength 0.7107
_diffrn_reflns_av_R_equivalents 0.026
_diffrn_reflns_limit_h_max 25
_diffrn_reflns_limit_h_min 0
_diffrn_reflns_limit_k_max 22
_diffrn_reflns_limit_k_min 0
_diffrn_reflns_limit_l_max 25
_diffrn_reflns_limit_l_min -26
_diffrn_reflns_number 15389
_diffrn_reflns_theta_full 27.50
_diffrn_reflns_theta_max 27.50
_diffrn_standards_decay_% 0.39
_diffrn_standards_interval_count 150
_diffrn_standards_number 3
_exptl_absorpt_coefficient_mu 2.419
_exptl_absorpt_correction_T_max 1.000
_exptl_absorpt_correction_T_min 0.798
_exptl_absorpt_correction_type psi-scan
_exptl_absorpt_process_details '(North, Phillips & Mathews, 1968)'
_exptl_crystal_colour colorless
_exptl_crystal_density_diffrn 1.512
_exptl_crystal_density_method 'not measured'
_exptl_crystal_description prismatic
_exptl_crystal_size_max 0.500
_exptl_crystal_size_mid 0.400
_exptl_crystal_size_min 0.300
_refine_diff_density_max 1.25
_refine_diff_density_min -0.93
_refine_ls_extinction_coef 0.0002(1)
_refine_ls_extinction_method 'Zachariasen(1967) type 2 Gaussian isotropic'
_refine_ls_goodness_of_fit_ref 1.291
_refine_ls_hydrogen_treatment noref
_refine_ls_number_parameters 767
_refine_ls_number_reflns 9237
_refine_ls_R_factor_gt 0.0378
_refine_ls_shift/su_max 0.0361
_refine_ls_structure_factor_coef F
_refine_ls_weighting_details 'w = 1/[\s^2^(Fo) + 0.00022|Fo|^2^]'
_refine_ls_weighting_scheme calc
_refine_ls_wR_factor_ref 0.0394
_reflns_number_gt 9237
_reflns_number_total 14959
_cod_data_source_file b301223a.txt
_cod_data_source_block (PPN)[Pt(P3O9)(dppb)](6)
_cod_original_cell_volume 6505(2)
_cod_original_formula_sum 'C66.50 H62 Cl N2 O9 P7 Pt '
_cod_database_code 7012800
_reflns_threshold_criterion F^2^>3.0\s(F^2^)

loop_
_symmetry_equiv_pos_as_xyz
x,y,z
-x,1/2+y,1/2-z
-x,-y,-z
x,1/2-y,1/2+z

loop_
_atom_site_label
_atom_site_type_symbol
_atom_site_fract_x
_atom_site_fract_y
_atom_site_fract_z
_atom_site_U_iso_or_equiv
_atom_site_adp_type
_atom_site_occupancy
_atom_site_calc_flag
_atom_site_refinement_flags
_atom_site_disorder_assembly
_atom_site_disorder_group
Pt(1) Pt -0.12929(1) -0.20926(1) -0.28395(1) 0.03087(5) Uani 1.00 d . . .
Cl(1) Cl -0.0918 0.0314 -0.0130 0.3166 Uiso 0.50 d P . .
Cl(2) Cl 0.0545 0.0087 0.0191 0.3166 Uiso 0.50 d P . .
P(1) P -0.17826(9) -0.14687(9) -0.15091(7) 0.0418(4) Uani 1.00 d . . .
P(2) P -0.07558(8) -0.26847(9) -0.12665(7) 0.0384(4) Uani 1.00 d . . .
P(3) P -0.22729(8) -0.30810(9) -0.17085(8) 0.0429(5) Uani 1.00 d . . .
P(4) P -0.06986(8) -0.27912(8) -0.34303(7) 0.0359(4) Uani 1.00 d . . .
P(5) P -0.19981(8) -0.15414(8) -0.37607(7) 0.0338(4) Uani 1.00 d . . .
P(6) P -0.33754(8) -0.62149(9) -0.48532(8) 0.0390(4) Uani 1.00 d . . .
P(7) P -0.43024(9) -0.76056(9) -0.53845(8) 0.0415(4) Uani 1.00 d . . .
O(1) O -0.1700(2) -0.1345(2) -0.2222(2) 0.038(1) Uani 1.00 d . . .
O(2) O -0.0608(2) -0.2568(2) -0.1957(2) 0.040(1) Uani 1.00 d . . .
O(3) O -0.2381(2) -0.3145(2) -0.2450(2) 0.050(1) Uani 1.00 d . . .
O(4) O -0.1970(2) -0.0783(2) -0.1157(2) 0.061(1) Uani 1.00 d . . .
O(5) O -0.1056(2) -0.1861(2) -0.1067(2) 0.044(1) Uani 1.00 d . . .
O(6) O -0.0169(2) -0.2965(3) -0.0714(2) 0.055(1) Uani 1.00 d . . .
O(7) O -0.1439(2) -0.3237(2) -0.1338(2) 0.043(1) Uani 1.00 d . . .
O(8) O -0.2695(2) -0.3544(3) -0.1347(2) 0.069(2) Uani 1.00 d . . .
O(9) O -0.2338(2) -0.2164(2) -0.1512(2) 0.045(1) Uani 1.00 d . . .
N(1) N -0.3861(3) -0.6960(3) -0.4908(2) 0.051(2) Uani 1.00 d . . .
N(2) N -0.3038(5) -0.8177(5) -0.2484(5) 0.122(4) Uani 1.00 d . . .
C(1) C -0.0537(3) -0.3795(3) -0.3158(3) 0.038(2) Uani 1.00 d . . .
C(2) C -0.0977(3) -0.4169(4) -0.2819(3) 0.049(2) Uani 1.00 d . . .
C(3) C -0.0876(4) -0.4961(4) -0.2654(4) 0.073(3) Uani 1.00 d . . .
C(4) C -0.0352(5) -0.5369(4) -0.2843(4) 0.077(3) Uani 1.00 d . . .
C(5) C 0.0087(4) -0.5006(4) -0.3170(4) 0.071(3) Uani 1.00 d . . .
C(6) C -0.0004(4) -0.4222(4) -0.3328(3) 0.056(2) Uani 1.00 d . . .
C(7) C 0.0172(3) -0.2352(3) -0.3326(3) 0.043(2) Uani 1.00 d . . .
C(8) C 0.0688(4) -0.2476(4) -0.2721(4) 0.061(2) Uani 1.00 d . . .
C(9) C 0.1359(4) -0.2122(5) -0.2628(4) 0.077(3) Uani 1.00 d . . .
C(10) C 0.1496(4) -0.1639(5) -0.3139(6) 0.088(3) Uani 1.00 d . . .
C(11) C 0.0975(4) -0.1512(5) -0.3709(5) 0.080(3) Uani 1.00 d . . .
C(12) C 0.0312(4) -0.1858(4) -0.3813(4) 0.064(2) Uani 1.00 d . . .
C(13) C -0.1055(3) -0.2901(4) -0.4345(3) 0.047(2) Uani 1.00 d . . .
C(14) C -0.1733(4) -0.3394(4) -0.4541(3) 0.058(2) Uani 1.00 d . . .
C(15) C -0.2354(4) -0.3084(4) -0.4308(3) 0.056(2) Uani 1.00 d . . .
C(16) C -0.2502(3) -0.2206(4) -0.4424(3) 0.046(2) Uani 1.00 d . . .
C(17) C -0.2724(3) -0.0978(3) -0.3573(3) 0.038(2) Uani 1.00 d . . .
C(18) C -0.3142(3) -0.1347(4) -0.3200(3) 0.049(2) Uani 1.00 d . . .
C(19) C -0.3735(4) -0.0962(5) -0.3087(4) 0.067(3) Uani 1.00 d . . .
C(20) C -0.3905(4) -0.0228(5) -0.3339(4) 0.071(3) Uani 1.00 d . . .
C(21) C -0.3502(4) 0.0135(4) -0.3712(4) 0.072(3) Uani 1.00 d . . .
C(22) C -0.2904(4) -0.0240(4) -0.3827(3) 0.056(2) Uani 1.00 d . . .
C(23) C -0.1501(3) -0.0839(3) -0.4120(3) 0.038(2) Uani 1.00 d . . .
C(24) C -0.1098(3) -0.0294(4) -0.3675(3) 0.054(2) Uani 1.00 d . . .
C(25) C -0.0699(4) 0.0266(4) -0.3899(4) 0.064(2) Uani 1.00 d . . .
C(26) C -0.0675(4) 0.0263(4) -0.4578(4) 0.064(2) Uani 1.00 d . . .
C(27) C -0.1063(4) -0.0269(4) -0.5025(3) 0.057(2) Uani 1.00 d . . .
C(28) C -0.1483(3) -0.0813(3) -0.4801(3) 0.044(2) Uani 1.00 d . . .
C(29) C -0.3273(3) -0.5814(3) -0.4022(3) 0.039(2) Uani 1.00 d . . .
C(30) C -0.3399(3) -0.6257(4) -0.3501(3) 0.050(2) Uani 1.00 d . . .
C(31) C -0.3298(4) -0.5943(5) -0.2855(3) 0.063(2) Uani 1.00 d . . .
C(32) C -0.3046(4) -0.5197(5) -0.2728(4) 0.067(3) Uani 1.00 d . . .
C(33) C -0.2918(4) -0.4745(4) -0.3239(4) 0.063(2) Uani 1.00 d . . .
C(34) C -0.3024(4) -0.5050(4) -0.3884(3) 0.055(2) Uani 1.00 d . . .
C(35) C -0.2495(3) -0.6441(4) -0.4929(3) 0.056(2) Uani 1.00 d . . .
C(36) C -0.1945(4) -0.6524(7) -0.4367(4) 0.112(4) Uani 1.00 d . . .
C(37) C -0.1313(5) -0.6850(9) -0.4399(5) 0.162(5) Uani 1.00 d . . .
C(38) C -0.1230(5) -0.7040(8) -0.5031(5) 0.152(5) Uani 1.00 d . . .
C(39) C -0.1762(5) -0.6931(6) -0.5614(4) 0.098(3) Uani 1.00 d . . .
C(40) C -0.2410(4) -0.6670(4) -0.5552(3) 0.062(2) Uani 1.00 d . . .
C(41) C -0.3762(3) -0.5475(3) -0.5469(3) 0.039(2) Uani 1.00 d . . .
C(42) C -0.4499(3) -0.5380(4) -0.5648(3) 0.051(2) Uani 1.00 d . . .
C(43) C -0.4824(3) -0.4821(4) -0.6110(4) 0.063(2) Uani 1.00 d . . .
C(44) C -0.4417(4) -0.4342(4) -0.6395(4) 0.070(3) Uani 1.00 d . . .
C(45) C -0.3692(4) -0.4410(4) -0.6207(4) 0.072(3) Uani 1.00 d . . .
C(46) C -0.3354(3) -0.4979(4) -0.5754(3) 0.052(2) Uani 1.00 d . . .
C(47) C -0.4938(3) -0.7985(4) -0.4960(3) 0.044(2) Uani 1.00 d . . .
C(48) C -0.5223(4) -0.7496(4) -0.4556(4) 0.065(2) Uani 1.00 d . . .
C(49) C -0.5746(4) -0.7768(5) -0.4258(3) 0.070(3) Uani 1.00 d . . .
C(50) C -0.5976(4) -0.8521(5) -0.4347(3) 0.057(2) Uani 1.00 d . . .
C(51) C -0.5692(4) -0.9008(4) -0.4739(3) 0.059(2) Uani 1.00 d . . .
C(52) C -0.5185(4) -0.8755(4) -0.5049(3) 0.054(2) Uani 1.00 d . . .
C(53) C -0.3761(3) -0.8398(3) -0.5556(3) 0.042(2) Uani 1.00 d . . .
C(54) C -0.3077(4) -0.8493(4) -0.5157(3) 0.054(2) Uani 1.00 d . . .
C(55) C -0.2665(4) -0.9111(4) -0.5282(4) 0.065(2) Uani 1.00 d . . .
C(56) C -0.2931(5) -0.9623(4) -0.5804(4) 0.069(3) Uani 1.00 d . . .
C(57) C -0.3614(4) -0.9536(4) -0.6202(4) 0.061(2) Uani 1.00 d . . .
C(58) C -0.4025(3) -0.8918(4) -0.6081(3) 0.052(2) Uani 1.00 d . . .
C(59) C -0.4792(3) -0.7260(3) -0.6205(3) 0.044(2) Uani 1.00 d . . .
C(60) C -0.5512(3) -0.7101(4) -0.6349(3) 0.057(2) Uani 1.00 d . . .
C(61) C -0.5870(4) -0.6798(5) -0.6979(4) 0.076(3) Uani 1.00 d . . .
C(62) C -0.5515(5) -0.6645(5) -0.7450(4) 0.080(3) Uani 1.00 d . . .
C(63) C -0.4801(5) -0.6799(5) -0.7319(4) 0.086(3) Uani 1.00 d . . .
C(64) C -0.4442(3) -0.7110(4) -0.6701(3) 0.062(2) Uani 1.00 d . . .
C(65) C -0.2653(5) -0.8669(6) -0.2365(5) 0.088(3) Uani 1.00 d . . .
C(66) C -0.2133(6) -0.9301(6) -0.2206(5) 0.116(4) Uani 1.00 d . . .
C(67) C -0.0097 0.0887 0.0136 0.3166 Uiso 0.50 d P . .
H(1) H -0.1349 -0.3887 -0.2700 0.0588 Uiso 1.00 calc . . .
H(2) H -0.1168 -0.5216 -0.2410 0.0871 Uiso 1.00 calc . . .
H(3) H -0.0293 -0.5912 -0.2746 0.0929 Uiso 1.00 calc . . .
H(4) H 0.0456 -0.5293 -0.3291 0.0850 Uiso 1.00 calc . . .
H(5) H 0.0305 -0.3970 -0.3556 0.0674 Uiso 1.00 calc . . .
H(6) H 0.0589 -0.2797 -0.2375 0.0736 Uiso 1.00 calc . . .
H(7) H 0.1719 -0.2207 -0.2219 0.0922 Uiso 1.00 calc . . .
H(8) H 0.1951 -0.1406 -0.3084 0.1051 Uiso 1.00 calc . . .
H(9) H 0.1064 -0.1176 -0.4050 0.0966 Uiso 1.00 calc . . .
H(10) H -0.0047 -0.1755 -0.4220 0.0771 Uiso 1.00 calc . . .
H(11) H -0.0703 -0.3145 -0.4524 0.0568 Uiso 1.00 calc . . .
H(12) H -0.1158 -0.2395 -0.4539 0.0568 Uiso 1.00 calc . . .
H(13) H -0.1623 -0.3902 -0.4351 0.0703 Uiso 1.00 calc . . .
H(14) H -0.1875 -0.3431 -0.5024 0.0703 Uiso 1.00 calc . . .
H(15) H -0.2265 -0.3184 -0.3833 0.0666 Uiso 1.00 calc . . .
H(16) H -0.2768 -0.3362 -0.4545 0.0666 Uiso 1.00 calc . . .
H(17) H -0.2396 -0.2069 -0.4840 0.0549 Uiso 1.00 calc . . .
H(18) H -0.2995 -0.2123 -0.4464 0.0549 Uiso 1.00 calc . . .
H(19) H -0.3023 -0.1860 -0.3025 0.0591 Uiso 1.00 calc . . .
H(20) H -0.4020 -0.1212 -0.2833 0.0804 Uiso 1.00 calc . . .
H(21) H -0.4306 0.0035 -0.3257 0.0853 Uiso 1.00 calc . . .
H(22) H -0.3630 0.0643 -0.3895 0.0863 Uiso 1.00 calc . . .
H(23) H -0.2621 0.0017 -0.4079 0.0672 Uiso 1.00 calc . . .
H(24) H -0.1098 -0.0308 -0.3208 0.0648 Uiso 1.00 calc . . .
H(25) H -0.0442 0.0649 -0.3592 0.0764 Uiso 1.00 calc . . .
H(26) H -0.0386 0.0634 -0.4731 0.0763 Uiso 1.00 calc . . .
H(27) H -0.1047 -0.0265 -0.5488 0.0684 Uiso 1.00 calc . . .
H(28) H -0.1763 -0.1174 -0.5116 0.0525 Uiso 1.00 calc . . .
H(29) H -0.3558 -0.6783 -0.3585 0.0598 Uiso 1.00 calc . . .
H(30) H -0.3404 -0.6246 -0.2501 0.0761 Uiso 1.00 calc . . .
H(31) H -0.2957 -0.4990 -0.2280 0.0802 Uiso 1.00 calc . . .
H(32) H -0.2757 -0.4221 -0.3149 0.0756 Uiso 1.00 calc . . .
H(33) H -0.2925 -0.4739 -0.4236 0.0658 Uiso 1.00 calc . . .
H(34) H -0.1999 -0.6351 -0.3939 0.1343 Uiso 1.00 calc . . .
H(35) H -0.0942 -0.6931 -0.4000 0.1954 Uiso 1.00 calc . . .
H(36) H -0.0792 -0.7261 -0.5063 0.1825 Uiso 1.00 calc . . .
H(37) H -0.1684 -0.7030 -0.6049 0.1178 Uiso 1.00 calc . . .
H(38) H -0.2803 -0.6648 -0.5943 0.0749 Uiso 1.00 calc . . .
H(39) H -0.4783 -0.5709 -0.5447 0.0610 Uiso 1.00 calc . . .
H(40) H -0.5327 -0.4767 -0.6231 0.0758 Uiso 1.00 calc . . .
H(41) H -0.4637 -0.3963 -0.6725 0.0835 Uiso 1.00 calc . . .
H(42) H -0.3413 -0.4054 -0.6389 0.0870 Uiso 1.00 calc . . .
H(43) H -0.2849 -0.5029 -0.5642 0.0630 Uiso 1.00 calc . . .
H(44) H -0.5061 -0.6970 -0.4481 0.0772 Uiso 1.00 calc . . .
H(45) H -0.5944 -0.7424 -0.3989 0.0835 Uiso 1.00 calc . . .
H(46) H -0.6330 -0.8706 -0.4138 0.0689 Uiso 1.00 calc . . .
H(47) H -0.5851 -0.9536 -0.4799 0.0709 Uiso 1.00 calc . . .
H(48) H -0.5001 -0.9104 -0.5326 0.0651 Uiso 1.00 calc . . .
H(49) H -0.2887 -0.8136 -0.4797 0.0649 Uiso 1.00 calc . . .
H(50) H -0.2194 -0.9180 -0.5003 0.0775 Uiso 1.00 calc . . .
H(51) H -0.2643 -1.0039 -0.5891 0.0826 Uiso 1.00 calc . . .
H(52) H -0.3804 -0.9898 -0.6558 0.0735 Uiso 1.00 calc . . .
H(53) H -0.4495 -0.8850 -0.6363 0.0617 Uiso 1.00 calc . . .
H(54) H -0.5765 -0.7197 -0.6014 0.0677 Uiso 1.00 calc . . .
H(55) H -0.6367 -0.6700 -0.7078 0.0911 Uiso 1.00 calc . . .
H(56) H -0.5761 -0.6428 -0.7877 0.0955 Uiso 1.00 calc . . .
H(57) H -0.4553 -0.6692 -0.7655 0.1029 Uiso 1.00 calc . . .
H(58) H -0.3947 -0.7221 -0.6615 0.0746 Uiso 1.00 calc . . .
H(59) H -0.2184 -0.9628 -0.2594 0.1396 Uiso 1.00 calc . . .
H(60) H -0.2207 -0.9601 -0.1837 0.1396 Uiso 1.00 calc . . .
H(61) H -0.1665 -0.9086 -0.2084 0.1396 Uiso 1.00 calc . . .

loop_
_atom_site_aniso_label
_atom_site_aniso_U_11
_atom_site_aniso_U_22
_atom_site_aniso_U_33
_atom_site_aniso_U_12
_atom_site_aniso_U_13
_atom_site_aniso_U_23
Pt(1) 0.0351(1) 0.0335(1) 0.02556(10) 0.0013(1) 0.01074(7) 0.0017(1)
P(1) 0.0521(10) 0.0452(9) 0.0307(8) 0.0028(8) 0.0153(7) -0.0041(7)
P(2) 0.0374(8) 0.0472(10) 0.0282(7) 0.0002(7) 0.0044(6) 0.0026(6)
P(3) 0.0381(9) 0.047(1) 0.0455(9) -0.0046(7) 0.0146(7) 0.0067(7)
P(4) 0.0433(8) 0.0339(8) 0.0340(7) 0.0034(7) 0.0161(6) 0.0006(6)
P(5) 0.0374(8) 0.0361(8) 0.0280(7) -0.0001(7) 0.0088(6) 0.0031(6)
P(6) 0.0400(9) 0.0386(9) 0.0379(8) 0.0029(7) 0.0093(7) -0.0048(7)
P(7) 0.0457(9) 0.0358(8) 0.0403(9) 0.0012(7) 0.0060(7) -0.0021(7)
O(1) 0.049(2) 0.038(2) 0.029(2) 0.006(2) 0.013(2) -0.001(2)
O(2) 0.037(2) 0.054(2) 0.030(2) 0.006(2) 0.008(2) 0.006(2)
O(3) 0.048(3) 0.053(3) 0.044(2) -0.008(2) 0.004(2) -0.005(2)
O(4) 0.094(4) 0.050(3) 0.044(3) 0.012(3) 0.028(2) -0.011(2)
O(5) 0.051(3) 0.050(3) 0.029(2) 0.001(2) 0.004(2) -0.005(2)
O(6) 0.046(2) 0.071(3) 0.040(2) 0.003(2) -0.003(2) 0.009(2)
O(7) 0.041(2) 0.040(2) 0.046(2) -0.003(2) 0.008(2) 0.006(2)
O(8) 0.055(3) 0.075(3) 0.083(3) -0.010(3) 0.031(3) 0.029(3)
O(9) 0.043(2) 0.051(2) 0.045(2) 0.005(2) 0.019(2) 0.003(2)
N(1) 0.065(3) 0.033(3) 0.048(3) -0.003(2) 0.000(3) -0.004(2)
N(2) 0.108(7) 0.101(7) 0.157(9) 0.006(5) 0.035(6) 0.006(6)
C(1) 0.046(3) 0.036(3) 0.033(3) 0.004(3) 0.010(3) 0.000(3)
C(2) 0.058(4) 0.038(4) 0.050(4) -0.002(3) 0.014(3) 0.002(3)
C(3) 0.088(6) 0.049(4) 0.078(5) -0.012(4) 0.014(5) 0.023(4)
C(4) 0.094(7) 0.041(4) 0.085(6) 0.010(4) 0.000(5) 0.005(4)
C(5) 0.069(5) 0.055(5) 0.085(6) 0.019(4) 0.016(5) -0.005(4)
C(6) 0.065(5) 0.040(4) 0.066(4) 0.009(3) 0.022(4) 0.000(3)
C(7) 0.041(3) 0.037(3) 0.058(4) 0.004(3) 0.023(3) -0.008(3)
C(8) 0.053(4) 0.070(5) 0.066(5) -0.003(4) 0.024(4) -0.019(4)
C(9) 0.047(4) 0.100(6) 0.081(5) -0.004(5) 0.012(4) -0.044(5)
C(10) 0.057(5) 0.068(6) 0.152(9) -0.021(5) 0.053(6) -0.044(6)
C(11) 0.059(5) 0.058(5) 0.135(8) -0.004(4) 0.046(5) 0.002(5)
C(12) 0.056(4) 0.051(4) 0.094(6) 0.004(3) 0.033(4) 0.012(4)
C(13) 0.063(4) 0.049(4) 0.036(3) 0.011(4) 0.024(3) -0.001(3)
C(14) 0.079(5) 0.055(4) 0.040(4) 0.006(4) 0.011(4) -0.013(3)
C(15) 0.073(5) 0.047(4) 0.043(4) -0.018(3) 0.008(3) -0.009(3)
C(16) 0.048(3) 0.049(4) 0.038(3) -0.004(3) 0.006(3) -0.006(3)
C(17) 0.035(3) 0.044(3) 0.032(3) 0.003(3) 0.004(3) -0.004(3)
C(18) 0.041(4) 0.059(4) 0.047(4) -0.003(3) 0.010(3) 0.001(3)
C(19) 0.041(4) 0.100(6) 0.062(5) -0.009(4) 0.017(4) -0.010(4)
C(20) 0.053(5) 0.079(6) 0.078(6) 0.021(4) 0.011(4) -0.019(5)
C(21) 0.073(6) 0.051(5) 0.082(6) 0.017(4) 0.003(5) 0.003(4)
C(22) 0.058(4) 0.051(4) 0.057(4) 0.011(4) 0.012(4) 0.005(3)
C(23) 0.039(3) 0.041(3) 0.035(3) 0.004(3) 0.012(3) 0.009(3)
C(24) 0.060(4) 0.060(4) 0.039(4) -0.011(4) 0.008(3) 0.004(3)
C(25) 0.058(4) 0.066(5) 0.063(5) -0.021(4) 0.008(4) 0.001(4)
C(26) 0.058(5) 0.059(5) 0.082(6) -0.001(4) 0.035(4) 0.029(4)
C(27) 0.068(5) 0.056(4) 0.057(4) 0.009(4) 0.034(4) 0.017(4)
C(28) 0.059(4) 0.038(3) 0.038(3) 0.003(3) 0.018(3) 0.004(3)
C(29) 0.036(3) 0.041(3) 0.041(3) 0.002(3) 0.010(3) -0.002(3)
C(30) 0.053(4) 0.045(4) 0.048(4) 0.001(3) 0.007(3) -0.003(3)
C(31) 0.071(5) 0.077(5) 0.042(4) 0.003(4) 0.015(4) 0.009(4)
C(32) 0.067(5) 0.084(6) 0.048(4) -0.011(4) 0.014(4) -0.019(4)
C(33) 0.066(5) 0.063(5) 0.062(5) -0.015(4) 0.020(4) -0.028(4)
C(34) 0.064(5) 0.052(4) 0.053(4) -0.019(3) 0.022(4) -0.014(3)
C(35) 0.044(4) 0.074(5) 0.048(4) 0.023(4) 0.007(3) -0.001(4)
C(36) 0.065(6) 0.21(1) 0.056(5) 0.053(7) 0.012(4) -0.025(6)
C(37) 0.067(6) 0.35(2) 0.065(6) 0.079(9) 0.009(5) -0.021(9)
C(38) 0.090(7) 0.27(2) 0.090(7) 0.108(9) 0.015(6) -0.002(9)
C(39) 0.098(7) 0.142(9) 0.060(5) 0.065(6) 0.031(5) 0.001(5)
C(40) 0.063(5) 0.078(5) 0.047(4) 0.023(4) 0.017(3) 0.004(4)
C(41) 0.044(4) 0.035(3) 0.038(3) 0.006(3) 0.011(3) 0.001(3)
C(42) 0.045(4) 0.046(4) 0.065(4) 0.005(3) 0.020(3) 0.003(3)
C(43) 0.046(4) 0.063(5) 0.079(5) 0.021(4) 0.013(4) 0.012(4)
C(44) 0.081(6) 0.068(5) 0.061(5) 0.021(5) 0.020(4) 0.019(4)
C(45) 0.076(6) 0.069(5) 0.080(6) 0.004(4) 0.036(5) 0.026(4)
C(46) 0.049(4) 0.057(4) 0.055(4) 0.007(3) 0.019(3) 0.007(3)
C(47) 0.045(3) 0.048(4) 0.037(3) 0.006(3) 0.008(3) 0.002(3)
C(48) 0.085(6) 0.048(4) 0.066(5) 0.001(4) 0.030(4) -0.008(4)
C(49) 0.083(6) 0.082(6) 0.053(4) 0.011(5) 0.033(4) -0.004(4)
C(50) 0.055(4) 0.078(5) 0.041(4) 0.004(4) 0.016(3) 0.001(4)
C(51) 0.067(5) 0.053(4) 0.060(4) -0.015(4) 0.021(4) 0.003(4)
C(52) 0.067(5) 0.047(4) 0.055(4) -0.002(4) 0.025(4) -0.004(3)
C(53) 0.041(4) 0.036(3) 0.049(4) -0.001(3) 0.016(3) 0.004(3)
C(54) 0.059(4) 0.043(4) 0.060(4) 0.002(3) 0.016(4) 0.004(3)
C(55) 0.064(5) 0.065(5) 0.068(5) 0.024(4) 0.023(4) 0.016(4)
C(56) 0.094(6) 0.051(4) 0.073(5) 0.025(4) 0.043(5) 0.010(4)
C(57) 0.088(6) 0.046(4) 0.060(5) 0.000(4) 0.037(4) -0.007(3)
C(58) 0.056(4) 0.055(4) 0.048(4) -0.005(3) 0.022(3) -0.007(3)
C(59) 0.040(3) 0.043(4) 0.043(3) -0.002(3) 0.002(3) -0.002(3)
C(60) 0.047(4) 0.056(4) 0.064(4) -0.006(4) 0.008(3) -0.007(4)
C(61) 0.047(4) 0.076(5) 0.086(6) 0.004(4) -0.018(4) 0.000(5)
C(62) 0.085(6) 0.091(6) 0.051(5) 0.011(5) -0.005(4) 0.010(4)
C(63) 0.083(6) 0.119(7) 0.054(5) 0.010(5) 0.014(4) 0.020(5)
C(64) 0.056(4) 0.078(5) 0.049(4) 0.004(4) 0.008(3) 0.012(4)
C(65) 0.095(8) 0.071(6) 0.092(7) -0.017(6) 0.012(6) -0.005(6)
C(66) 0.142(9) 0.085(7) 0.100(7) 0.019(7) -0.005(7) -0.012(6)

loop_
_atom_type_symbol
_atom_type_description
_atom_type_scat_dispersion_real
_atom_type_scat_dispersion_imag
_atom_type_scat_source
C C 0.003 0.002
;International Tables for Crystallography
(1992, Vol. C, Tables 4.2.6.8 and 6.1.1.1)
;
H H 0.000 0.000
;International Tables for Crystallography
(1992, Vol. C, Table 6.1.1.2)
;
Pt Pt -1.703 8.390
;International Tables for Crystallography
(1992, Vol. C, Tables 4.2.6.8 and 6.1.1.1)
;
P P 0.102 0.094
;International Tables for Crystallography
(1992, Vol. C, Tables 4.2.6.8 and 6.1.1.1)
;
O O 0.011 0.006
;International Tables for Crystallography
(1992, Vol. C, Tables 4.2.6.8 and 6.1.1.1)
;
N N 0.006 0.003
;International Tables for Crystallography
(1992, Vol. C, Tables 4.2.6.8 and 6.1.1.1)
;
Cl Cl 0.148 0.159
;International Tables for Crystallography
(1992, Vol. C, Tables 4.2.6.8 and 6.1.1.1)
;

loop_
_geom_angle_atom_site_label_1
_geom_angle_atom_site_label_2
_geom_angle_atom_site_label_3
_geom_angle
_geom_angle_site_symmetry_1
_geom_angle_site_symmetry_2
_geom_angle_site_symmetry_3
_geom_angle_publ_flag
P(4) Pt(1) P(5) 93.74(5) . . . yes
P(4) Pt(1) O(1) 171.0(1) . . . yes
P(4) Pt(1) O(2) 87.2(1) . . . yes
P(5) Pt(1) O(1) 90.1(1) . . . yes
P(5) Pt(1) O(2) 177.7(1) . . . yes
O(1) Pt(1) O(2) 88.7(1) . . . yes
Cl(2) Cl(1) C(67) 78.71(1) 3_555 . . yes
Cl(1) Cl(2) Cl(2) 122.788(8) 3_555 . 3_555 yes
Cl(1) Cl(2) C(67) 168.304(1) 3_555 . . yes
Cl(1) Cl(2) C(67) 69.54(1) 3_555 . 3_555 yes
Cl(2) Cl(2) C(67) 58.168(8) 3_555 . . yes
Cl(2) Cl(2) C(67) 54.464(2) 3_555 . 3_555 yes
C(67) Cl(2) C(67) 112.632(10) . . 3_555 yes
O(1) P(1) O(4) 117.2(2) . . . yes
O(1) P(1) O(5) 107.3(2) . . . yes
O(1) P(1) O(9) 109.7(2) . . . yes
O(4) P(1) O(5) 110.6(2) . . . yes
O(4) P(1) O(9) 110.0(2) . . . yes
O(5) P(1) O(9) 100.7(2) . . . yes
O(2) P(2) O(5) 106.6(2) . . . yes
O(2) P(2) O(6) 117.3(2) . . . yes
O(2) P(2) O(7) 110.1(2) . . . yes
O(5) P(2) O(6) 110.7(2) . . . yes
O(5) P(2) O(7) 101.0(2) . . . yes
O(6) P(2) O(7) 109.9(2) . . . yes
O(3) P(3) O(7) 108.9(2) . . . yes
O(3) P(3) O(8) 121.6(3) . . . yes
O(3) P(3) O(9) 108.8(2) . . . yes
O(7) P(3) O(8) 107.4(2) . . . yes
O(7) P(3) O(9) 100.1(2) . . . yes
O(8) P(3) O(9) 107.8(3) . . . yes
Pt(1) P(4) C(1) 114.8(2) . . . yes
Pt(1) P(4) C(7) 108.3(2) . . . yes
Pt(1) P(4) C(13) 119.7(2) . . . yes
C(1) P(4) C(7) 105.9(3) . . . yes
C(1) P(4) C(13) 101.8(3) . . . yes
C(7) P(4) C(13) 105.1(3) . . . yes
Pt(1) P(5) C(16) 116.9(2) . . . yes
Pt(1) P(5) C(17) 112.8(2) . . . yes
Pt(1) P(5) C(23) 110.1(2) . . . yes
C(16) P(5) C(17) 100.7(3) . . . yes
C(16) P(5) C(23) 110.5(3) . . . yes
C(17) P(5) C(23) 104.9(3) . . . yes
N(1) P(6) C(29) 107.1(3) . . . yes
N(1) P(6) C(35) 112.8(3) . . . yes
N(1) P(6) C(41) 112.6(3) . . . yes
C(29) P(6) C(35) 106.7(3) . . . yes
C(29) P(6) C(41) 108.3(3) . . . yes
C(35) P(6) C(41) 109.0(3) . . . yes
N(1) P(7) C(47) 106.8(3) . . . yes
N(1) P(7) C(53) 113.2(3) . . . yes
N(1) P(7) C(59) 114.7(3) . . . yes
C(47) P(7) C(53) 109.3(3) . . . yes
C(47) P(7) C(59) 107.4(3) . . . yes
C(53) P(7) C(59) 105.2(3) . . . yes
Pt(1) O(1) P(1) 129.9(2) . . . yes
Pt(1) O(2) P(2) 127.7(2) . . . yes
P(1) O(5) P(2) 123.0(2) . . . yes
P(2) O(7) P(3) 130.5(3) . . . yes
P(1) O(9) P(3) 128.2(2) . . . yes
P(6) N(1) P(7) 146.6(4) . . . yes
P(4) C(1) C(2) 120.6(4) . . . yes
P(4) C(1) C(6) 120.5(5) . . . yes
C(2) C(1) C(6) 118.7(6) . . . yes
C(1) C(2) C(3) 120.0(6) . . . yes
C(2) C(3) C(4) 119.6(7) . . . yes
C(3) C(4) C(5) 120.9(7) . . . yes
C(4) C(5) C(6) 119.8(7) . . . yes
C(1) C(6) C(5) 121.0(7) . . . yes
P(4) C(7) C(8) 118.7(5) . . . yes
P(4) C(7) C(12) 121.4(5) . . . yes
C(8) C(7) C(12) 119.8(6) . . . yes
C(7) C(8) C(9) 119.1(7) . . . yes
C(8) C(9) C(10) 120.0(7) . . . yes
C(9) C(10) C(11) 119.2(7) . . . yes
C(10) C(11) C(12) 121.8(8) . . . yes
C(7) C(12) C(11) 120.0(7) . . . yes
P(4) C(13) C(14) 113.5(4) . . . yes
C(13) C(14) C(15) 115.6(5) . . . yes
C(14) C(15) C(16) 115.4(5) . . . yes
P(5) C(16) C(15) 116.6(4) . . . yes
P(5) C(17) C(18) 117.7(5) . . . yes
P(5) C(17) C(22) 122.7(5) . . . yes
C(18) C(17) C(22) 119.4(6) . . . yes
C(17) C(18) C(19) 119.8(6) . . . yes
C(18) C(19) C(20) 120.2(7) . . . yes
C(19) C(20) C(21) 120.4(7) . . . yes
C(20) C(21) C(22) 120.2(7) . . . yes
C(17) C(22) C(21) 120.0(6) . . . yes
P(5) C(23) C(24) 116.8(4) . . . yes
P(5) C(23) C(28) 125.2(5) . . . yes
C(24) C(23) C(28) 118.1(5) . . . yes
C(23) C(24) C(25) 121.3(6) . . . yes
C(24) C(25) C(26) 119.3(6) . . . yes
C(25) C(26) C(27) 120.5(6) . . . yes
C(26) C(27) C(28) 119.8(6) . . . yes
C(23) C(28) C(27) 121.0(6) . . . yes
P(6) C(29) C(30) 121.4(5) . . . yes
P(6) C(29) C(34) 119.8(5) . . . yes
C(30) C(29) C(34) 118.7(6) . . . yes
C(29) C(30) C(31) 120.6(6) . . . yes
C(30) C(31) C(32) 119.7(6) . . . yes
C(31) C(32) C(33) 120.7(6) . . . yes
C(32) C(33) C(34) 119.9(6) . . . yes
C(29) C(34) C(33) 120.3(6) . . . yes
P(6) C(35) C(36) 120.7(5) . . . yes
P(6) C(35) C(40) 119.0(5) . . . yes
C(36) C(35) C(40) 119.3(6) . . . yes
C(35) C(36) C(37) 121.7(7) . . . yes
C(36) C(37) C(38) 117.7(8) . . . yes
C(37) C(38) C(39) 122.2(8) . . . yes
C(38) C(39) C(40) 118.0(7) . . . yes
C(35) C(40) C(39) 120.7(7) . . . yes
P(6) C(41) C(42) 118.6(5) . . . yes
P(6) C(41) C(46) 122.6(5) . . . yes
C(42) C(41) C(46) 118.7(5) . . . yes
C(41) C(42) C(43) 121.2(6) . . . yes
C(42) C(43) C(44) 119.5(6) . . . yes
C(43) C(44) C(45) 119.9(7) . . . yes
C(44) C(45) C(46) 121.7(7) . . . yes
C(41) C(46) C(45) 118.9(6) . . . yes
P(7) C(47) C(48) 119.8(5) . . . yes
P(7) C(47) C(52) 122.1(5) . . . yes
C(48) C(47) C(52) 118.0(6) . . . yes
C(47) C(48) C(49) 120.4(6) . . . yes
C(48) C(49) C(50) 120.8(6) . . . yes
C(49) C(50) C(51) 119.1(6) . . . yes
C(50) C(51) C(52) 121.6(6) . . . yes
C(47) C(52) C(51) 120.0(6) . . . yes
P(7) C(53) C(54) 119.9(5) . . . yes
P(7) C(53) C(58) 120.9(5) . . . yes
C(54) C(53) C(58) 119.3(6) . . . yes
C(53) C(54) C(55) 119.8(6) . . . yes
C(54) C(55) C(56) 120.5(7) . . . yes
C(55) C(56) C(57) 120.1(6) . . . yes
C(56) C(57) C(58) 119.5(7) . . . yes
C(53) C(58) C(57) 120.8(6) . . . yes
P(7) C(59) C(60) 121.8(5) . . . yes
P(7) C(59) C(64) 119.9(5) . . . yes
C(60) C(59) C(64) 118.2(6) . . . yes
C(59) C(60) C(61) 120.4(7) . . . yes
C(60) C(61) C(62) 120.3(7) . . . yes
C(61) C(62) C(63) 120.3(7) . . . yes
C(62) C(63) C(64) 120.1(8) . . . yes
C(59) C(64) C(63) 120.7(7) . . . yes
N(2) C(65) C(66) 178(1) . . . yes
Cl(1) C(67) Cl(2) 98.46(1) . . . yes
Cl(1) C(67) Cl(2) 31.749(1) . . 3_555 yes
Cl(2) C(67) Cl(2) 67.368(10) . . 3_555 yes

loop_
_geom_bond_atom_site_label_1
_geom_bond_atom_site_label_2
_geom_bond_distance
_geom_bond_site_symmetry_1
_geom_bond_site_symmetry_2
_geom_bond_publ_flag
Pt(1) P(4) 2.216(1) . . yes
Pt(1) P(5) 2.222(1) . . yes
Pt(1) O(1) 2.084(3) . . yes
Pt(1) O(2) 2.101(4) . . yes
Cl(1) Cl(2) 1.0266(1) . 3_555 yes
Cl(1) C(67) 1.8279(3) . . yes
Cl(2) Cl(2) 2.0785(4) . 3_555 yes
Cl(2) C(67) 1.8325(2) . . yes
Cl(2) C(67) 1.9132(1) . 3_555 yes
P(1) O(1) 1.512(4) . . yes
P(1) O(4) 1.465(4) . . yes
P(1) O(5) 1.609(4) . . yes
P(1) O(9) 1.603(4) . . yes
P(2) O(2) 1.515(4) . . yes
P(2) O(5) 1.613(4) . . yes
P(2) O(6) 1.457(4) . . yes
P(2) O(7) 1.604(4) . . yes
P(3) O(3) 1.471(4) . . yes
P(3) O(7) 1.621(4) . . yes
P(3) O(8) 1.465(4) . . yes
P(3) O(9) 1.627(4) . . yes
P(4) C(1) 1.802(6) . . yes
P(4) C(7) 1.811(6) . . yes
P(4) C(13) 1.817(6) . . yes
P(5) C(16) 1.838(6) . . yes
P(5) C(17) 1.827(6) . . yes
P(5) C(23) 1.807(5) . . yes
P(6) N(1) 1.570(5) . . yes
P(6) C(29) 1.785(6) . . yes
P(6) C(35) 1.797(6) . . yes
P(6) C(41) 1.799(6) . . yes
P(7) N(1) 1.568(5) . . yes
P(7) C(47) 1.800(6) . . yes
P(7) C(53) 1.801(6) . . yes
P(7) C(59) 1.791(6) . . yes
N(2) C(65) 1.11(1) . . yes
C(1) C(2) 1.385(8) . . yes
C(1) C(6) 1.380(8) . . yes
C(2) C(3) 1.393(9) . . yes
C(3) C(4) 1.37(1) . . yes
C(4) C(5) 1.36(1) . . yes
C(5) C(6) 1.377(9) . . yes
C(7) C(8) 1.387(9) . . yes
C(7) C(12) 1.381(9) . . yes
C(8) C(9) 1.405(10) . . yes
C(9) C(10) 1.40(1) . . yes
C(10) C(11) 1.34(1) . . yes
C(11) C(12) 1.381(10) . . yes
C(13) C(14) 1.527(9) . . yes
C(14) C(15) 1.502(9) . . yes
C(15) C(16) 1.532(8) . . yes
C(17) C(18) 1.395(8) . . yes
C(17) C(22) 1.372(8) . . yes
C(18) C(19) 1.395(9) . . yes
C(19) C(20) 1.36(1) . . yes
C(20) C(21) 1.37(1) . . yes
C(21) C(22) 1.397(9) . . yes
C(23) C(24) 1.389(8) . . yes
C(23) C(28) 1.393(7) . . yes
C(24) C(25) 1.380(9) . . yes
C(25) C(26) 1.393(9) . . yes
C(26) C(27) 1.365(9) . . yes
C(27) C(28) 1.390(8) . . yes
C(29) C(30) 1.373(8) . . yes
C(29) C(34) 1.394(8) . . yes
C(30) C(31) 1.384(9) . . yes
C(31) C(32) 1.364(10) . . yes
C(32) C(33) 1.366(10) . . yes
C(33) C(34) 1.375(8) . . yes
C(35) C(36) 1.356(9) . . yes
C(35) C(40) 1.376(8) . . yes
C(36) C(37) 1.36(1) . . yes
C(37) C(38) 1.37(1) . . yes
C(38) C(39) 1.37(1) . . yes
C(39) C(40) 1.370(9) . . yes
C(41) C(42) 1.393(8) . . yes
C(41) C(46) 1.386(8) . . yes
C(42) C(43) 1.373(8) . . yes
C(43) C(44) 1.365(9) . . yes
C(44) C(45) 1.365(10) . . yes
C(45) C(46) 1.381(9) . . yes
C(47) C(48) 1.382(8) . . yes
C(47) C(52) 1.394(8) . . yes
C(48) C(49) 1.390(9) . . yes
C(49) C(50) 1.358(10) . . yes
C(50) C(51) 1.362(9) . . yes
C(51) C(52) 1.371(8) . . yes
C(53) C(54) 1.375(8) . . yes
C(53) C(58) 1.380(8) . . yes
C(54) C(55) 1.387(9) . . yes
C(55) C(56) 1.368(10) . . yes
C(56) C(57) 1.372(10) . . yes
C(57) C(58) 1.383(9) . . yes
C(59) C(60) 1.380(8) . . yes
C(59) C(64) 1.379(8) . . yes
C(60) C(61) 1.390(9) . . yes
C(61) C(62) 1.34(1) . . yes
C(62) C(63) 1.37(1) . . yes
C(63) C(64) 1.375(9) . . yes
C(65) C(66) 1.46(1) . . yes

loop_
_geom_contact_atom_site_label_1
_geom_contact_atom_site_label_2
_geom_contact_distance
_geom_contact_site_symmetry_1
_geom_contact_site_symmetry_2
_geom_contact_publ_flag
Cl(1) C(38) 3.02(1) . 4_545 ?
Cl(1) O(4) 3.135(4) . . ?
Cl(1) C(37) 3.20(1) . 4_545 ?
Cl(1) C(39) 3.23(1) . 4_545 ?
Cl(1) C(36) 3.50(1) . 4_545 ?
Cl(2) O(4) 3.180(5) . 3_555 ?
Cl(2) O(5) 3.523(4) . 3_555 ?
O(1) C(66) 3.59(1) . 1_565 ?
O(3) C(33) 3.202(7) . . ?
O(3) C(61) 3.295(8) . 3_444 ?
O(4) C(66) 3.27(1) . 1_565 ?
O(4) C(46) 3.274(8) . 4_545 ?
O(4) C(45) 3.337(9) . 4_545 ?
O(4) C(14) 3.491(7) . 4_545 ?
O(5) C(67) 3.028(4) . 3_555 ?
O(5) C(13) 3.523(6) . 4_545 ?
O(6) C(38) 3.169(10) . 2_554 ?
O(6) C(37) 3.41(1) . 2_554 ?
O(6) C(26) 3.418(8) . 2_544 ?
O(7) C(28) 3.539(7) . 4_545 ?
O(8) C(50) 3.246(8) . 2_454 ?
O(8) C(56) 3.388(8) . 4_535 ?
O(8) C(28) 3.576(8) . 4_545 ?
N(2) C(63) 3.53(1) . 4_535 ?
N(2) C(64) 3.53(1) . 4_535 ?
C(11) C(39) 3.52(1) . 3_544 ?
C(16) C(50) 3.563(9) . 3_444 ?
C(21) C(65) 3.47(1) . 1_565 ?
C(26) C(26) 3.60(1) . 3_554 ?
C(32) C(57) 3.580(10) . 4_535 ?
C(37) C(67) 3.21(1) . 4_544 ?
C(38) C(67) 2.91(1) . 4_544 ?

loop_
_geom_torsion_atom_site_label_1
_geom_torsion_atom_site_label_2
_geom_torsion_atom_site_label_3
_geom_torsion_atom_site_label_4
_geom_torsion
_geom_torsion_site_symmetry_1
_geom_torsion_site_symmetry_2
_geom_torsion_site_symmetry_3
_geom_torsion_site_symmetry_4
_geom_torsion_publ_flag
Pt(1) P(4) C(1) C(2) 24.6(5) . . . . yes
Pt(1) P(4) C(1) C(6) -160.1(4) . . . . yes
Pt(1) P(4) C(7) C(8) 76.8(5) . . . . yes
Pt(1) P(4) C(7) C(12) -98.8(5) . . . . yes
Pt(1) P(4) C(13) C(14) -68.3(5) . . . . yes
Pt(1) P(5) C(16) C(15) -4.0(5) . . . . yes
Pt(1) P(5) C(17) C(18) -51.4(5) . . . . yes
Pt(1) P(5) C(17) C(22) 133.9(5) . . . . yes
Pt(1) P(5) C(23) C(24) -49.8(5) . . . . yes
Pt(1) P(5) C(23) C(28) 129.0(5) . . . . yes
Pt(1) O(1) P(1) O(4) 169.3(3) . . . . yes
Pt(1) O(1) P(1) O(5) 44.3(3) . . . . yes
Pt(1) O(1) P(1) O(9) -64.3(3) . . . . yes
Pt(1) O(2) P(2) O(5) -50.0(3) . . . . yes
Pt(1) O(2) P(2) O(6) -174.7(3) . . . . yes
Pt(1) O(2) P(2) O(7) 58.7(3) . . . . yes
Cl(1) Cl(2) Cl(2) Cl(1) -180.0 . 3_555 . 3_555 yes
Cl(1) Cl(2) Cl(2) C(67) -13.8019(1) . 3_555 . . yes
Cl(1) Cl(2) Cl(2) C(67) 166.1981(1) . 3_555 . 3_555 yes
Cl(1) Cl(2) C(67) Cl(2) 167.639(2) . 3_555 . . yes
Cl(1) Cl(2) C(67) Cl(2) -98.366(4) . 3_555 3_555 . yes
Cl(1) C(67) Cl(2) Cl(2) 6.5390(7) . . . 3_555 yes
Cl(1) C(67) Cl(2) C(67) 6.5390(7) . . . 3_555 yes
Cl(1) C(67) Cl(2) Cl(2) -167.639(2) . . 3_555 . yes
Cl(1) C(67) Cl(2) C(67) -167.639(2) . . 3_555 3_555 yes
Cl(2) Cl(2) Cl(1) C(67) 11.959(1) . 3_555 . . yes
Cl(2) C(67) Cl(2) C(67) 0.0 . . 3_555 3_555 yes
Cl(2) C(67) Cl(2) C(67) 0.0 . 3_555 3_555 . yes
P(1) O(1) Pt(1) P(4) -94.1(7) . . . . yes
P(1) O(1) Pt(1) P(5) 150.9(3) . . . . yes
P(1) O(1) Pt(1) O(2) -31.1(3) . . . . yes
P(1) O(5) P(2) O(2) 61.9(3) . . . . yes
P(1) O(5) P(2) O(6) -169.4(3) . . . . yes
P(1) O(5) P(2) O(7) -53.1(3) . . . . yes
P(1) O(9) P(3) O(3) -72.6(4) . . . . yes
P(1) O(9) P(3) O(7) 41.6(3) . . . . yes
P(1) O(9) P(3) O(8) 153.7(3) . . . . yes
P(2) O(2) Pt(1) P(4) -154.0(3) . . . . yes
P(2) O(2) Pt(1) P(5) 91(2) . . . . yes
P(2) O(2) Pt(1) O(1) 34.0(3) . . . . yes
P(2) O(5) P(1) O(1) -58.8(3) . . . . yes
P(2) O(5) P(1) O(4) 172.3(3) . . . . yes
P(2) O(5) P(1) O(9) 56.0(3) . . . . yes
P(2) O(7) P(3) O(3) 75.6(4) . . . . yes
P(2) O(7) P(3) O(8) -150.9(3) . . . . yes
P(2) O(7) P(3) O(9) -38.5(4) . . . . yes
P(3) O(7) P(2) O(2) -67.9(4) . . . . yes
P(3) O(7) P(2) O(5) 44.5(4) . . . . yes
P(3) O(7) P(2) O(6) 161.5(3) . . . . yes
P(3) O(9) P(1) O(1) 62.4(4) . . . . yes
P(3) O(9) P(1) O(4) -167.3(3) . . . . yes
P(3) O(9) P(1) O(5) -50.6(3) . . . . yes
P(4) Pt(1) P(5) C(16) 55.4(2) . . . . yes
P(4) Pt(1) P(5) C(17) 171.4(2) . . . . yes
P(4) Pt(1) P(5) C(23) -71.8(2) . . . . yes
P(4) C(1) C(2) C(3) 175.6(5) . . . . yes
P(4) C(1) C(6) C(5) -174.7(6) . . . . yes
P(4) C(7) C(8) C(9) -178.4(5) . . . . yes
P(4) C(7) C(12) C(11) 178.0(6) . . . . yes
P(4) C(13) C(14) C(15) 60.5(7) . . . . yes
P(5) Pt(1) P(4) C(1) -136.2(2) . . . . yes
P(5) Pt(1) P(4) C(7) 105.7(2) . . . . yes
P(5) Pt(1) P(4) C(13) -14.6(3) . . . . yes
P(5) C(16) C(15) C(14) -85.6(6) . . . . yes
P(5) C(17) C(18) C(19) -175.3(5) . . . . yes
P(5) C(17) C(22) C(21) 174.5(5) . . . . yes
P(5) C(23) C(24) C(25) 179.9(5) . . . . yes
P(5) C(23) C(28) C(27) -177.5(5) . . . . yes
P(6) N(1) P(7) C(47) -158.5(6) . . . . yes
P(6) N(1) P(7) C(53) 81.1(7) . . . . yes
P(6) N(1) P(7) C(59) -39.6(7) . . . . yes
P(6) C(29) C(30) C(31) 178.1(5) . . . . yes
P(6) C(29) C(34) C(33) -177.6(5) . . . . yes
P(6) C(35) C(36) C(37) 166(1) . . . . yes
P(6) C(35) C(40) C(39) -172.7(7) . . . . yes
P(6) C(41) C(42) C(43) 179.4(5) . . . . yes
P(6) C(41) C(46) C(45) -177.9(5) . . . . yes
P(7) N(1) P(6) C(29) 169.8(6) . . . . yes
P(7) N(1) P(6) C(35) -73.0(7) . . . . yes
P(7) N(1) P(6) C(41) 50.9(7) . . . . yes
P(7) C(47) C(48) C(49) 176.1(6) . . . . yes
P(7) C(47) C(52) C(51) -177.2(5) . . . . yes
P(7) C(53) C(54) C(55) 178.9(5) . . . . yes
P(7) C(53) C(58) C(57) -178.5(5) . . . . yes
P(7) C(59) C(60) C(61) 176.9(5) . . . . yes
P(7) C(59) C(64) C(63) -176.0(6) . . . . yes
O(1) Pt(1) P(4) C(1) 109.1(7) . . . . yes
O(1) Pt(1) P(4) C(7) -9.0(7) . . . . yes
O(1) Pt(1) P(4) C(13) -129.3(7) . . . . yes
O(1) Pt(1) P(5) C(16) -132.8(2) . . . . yes
O(1) Pt(1) P(5) C(17) -16.8(2) . . . . yes
O(1) Pt(1) P(5) C(23) 100.0(2) . . . . yes
O(2) Pt(1) P(4) C(1) 45.9(2) . . . . yes
O(2) Pt(1) P(4) C(7) -72.2(2) . . . . yes
O(2) Pt(1) P(4) C(13) 167.5(3) . . . . yes
O(2) Pt(1) P(5) C(16) 169(2) . . . . yes
O(2) Pt(1) P(5) C(17) -74(2) . . . . yes
O(2) Pt(1) P(5) C(23) 42(2) . . . . yes
N(1) P(6) C(29) C(30) 19.7(6) . . . . yes
N(1) P(6) C(29) C(34) -163.8(5) . . . . yes
N(1) P(6) C(35) C(36) -97.6(8) . . . . yes
N(1) P(6) C(35) C(40) 70.5(7) . . . . yes
N(1) P(6) C(41) C(42) 34.7(6) . . . . yes
N(1) P(6) C(41) C(46) -147.7(5) . . . . yes
N(1) P(7) C(47) C(48) 33.0(6) . . . . yes
N(1) P(7) C(47) C(52) -150.2(5) . . . . yes
N(1) P(7) C(53) C(54) 15.7(6) . . . . yes
N(1) P(7) C(53) C(58) -165.0(5) . . . . yes
N(1) P(7) C(59) C(60) -100.0(6) . . . . yes
N(1) P(7) C(59) C(64) 76.7(6) . . . . yes
C(1) P(4) C(7) C(8) -46.8(5) . . . . yes
C(1) P(4) C(7) C(12) 137.6(5) . . . . yes
C(1) P(4) C(13) C(14) 59.5(5) . . . . yes
C(1) C(2) C(3) C(4) -1(1) . . . . yes
C(1) C(6) C(5) C(4) 0(1) . . . . yes
C(2) C(1) P(4) C(7) 144.1(5) . . . . yes
C(2) C(1) P(4) C(13) -106.3(5) . . . . yes
C(2) C(1) C(6) C(5) 0.6(10) . . . . yes
C(2) C(3) C(4) C(5) 2(1) . . . . yes
C(3) C(2) C(1) C(6) 0.2(9) . . . . yes
C(3) C(4) C(5) C(6) -1(1) . . . . yes
C(6) C(1) P(4) C(7) -40.6(6) . . . . yes
C(6) C(1) P(4) C(13) 69.0(6) . . . . yes
C(7) P(4) C(13) C(14) 169.8(4) . . . . yes
C(7) C(8) C(9) C(10) 1(1) . . . . yes
C(7) C(12) C(11) C(10) 0(1) . . . . yes
C(8) C(7) P(4) C(13) -154.1(5) . . . . yes
C(8) C(7) C(12) C(11) 2(1) . . . . yes
C(8) C(9) C(10) C(11) 1(1) . . . . yes
C(9) C(8) C(7) C(12) -2.7(10) . . . . yes
C(9) C(10) C(11) C(12) -1(1) . . . . yes
C(12) C(7) P(4) C(13) 30.3(6) . . . . yes
C(13) C(14) C(15) C(16) 45.6(8) . . . . yes
C(15) C(16) P(5) C(17) -126.5(5) . . . . yes
C(15) C(16) P(5) C(23) 123.0(5) . . . . yes
C(16) P(5) C(17) C(18) 73.9(5) . . . . yes
C(16) P(5) C(17) C(22) -100.8(5) . . . . yes
C(16) P(5) C(23) C(24) 179.6(5) . . . . yes
C(16) P(5) C(23) C(28) -1.6(6) . . . . yes
C(17) P(5) C(23) C(24) 71.8(5) . . . . yes
C(17) P(5) C(23) C(28) -109.4(5) . . . . yes
C(17) C(18) C(19) C(20) 0(1) . . . . yes
C(17) C(22) C(21) C(20) 0(1) . . . . yes
C(18) C(17) P(5) C(23) -171.3(4) . . . . yes
C(18) C(17) C(22) C(21) -0.1(9) . . . . yes
C(18) C(19) C(20) C(21) 0(1) . . . . yes
C(19) C(18) C(17) C(22) -0.4(9) . . . . yes
C(19) C(20) C(21) C(22) -1(1) . . . . yes
C(22) C(17) P(5) C(23) 14.0(6) . . . . yes
C(23) C(24) C(25) C(26) -2(1) . . . . yes
C(23) C(28) C(27) C(26) -1.7(10) . . . . yes
C(24) C(23) C(28) C(27) 1.3(9) . . . . yes
C(24) C(25) C(26) C(27) 2(1) . . . . yes
C(25) C(24) C(23) C(28) 1.0(10) . . . . yes
C(25) C(26) C(27) C(28) 0(1) . . . . yes
C(29) P(6) C(35) C(36) 19.8(9) . . . . yes
C(29) P(6) C(35) C(40) -172.1(6) . . . . yes
C(29) P(6) C(41) C(42) -83.6(5) . . . . yes
C(29) P(6) C(41) C(46) 94.1(5) . . . . yes
C(29) C(30) C(31) C(32) -2(1) . . . . yes
C(29) C(34) C(33) C(32) 1(1) . . . . yes
C(30) C(29) P(6) C(35) -101.4(5) . . . . yes
C(30) C(29) P(6) C(41) 141.4(5) . . . . yes
C(30) C(29) C(34) C(33) -0.9(10) . . . . yes
C(30) C(31) C(32) C(33) 2(1) . . . . yes
C(31) C(30) C(29) C(34) 1.5(10) . . . . yes
C(31) C(32) C(33) C(34) -1(1) . . . . yes
C(34) C(29) P(6) C(35) 75.1(6) . . . . yes
C(34) C(29) P(6) C(41) -42.1(6) . . . . yes
C(35) P(6) C(41) C(42) 160.7(5) . . . . yes
C(35) P(6) C(41) C(46) -21.7(6) . . . . yes
C(35) C(36) C(37) C(38) 4(2) . . . . yes
C(35) C(40) C(39) C(38) 7(1) . . . . yes
C(36) C(35) P(6) C(41) 136.5(8) . . . . yes
C(36) C(35) C(40) C(39) -4(1) . . . . yes
C(36) C(37) C(38) C(39) -1(2) . . . . yes
C(37) C(36) C(35) C(40) -1(1) . . . . yes
C(37) C(38) C(39) C(40) -4(2) . . . . yes
C(40) C(35) P(6) C(41) -55.4(7) . . . . yes
C(41) C(42) C(43) C(44) 0(1) . . . . yes
C(41) C(46) C(45) C(44) -2(1) . . . . yes
C(42) C(41) C(46) C(45) -0.2(10) . . . . yes
C(42) C(43) C(44) C(45) -1(1) . . . . yes
C(43) C(42) C(41) C(46) 1.7(10) . . . . yes
C(43) C(44) C(45) C(46) 3(1) . . . . yes
C(47) P(7) C(53) C(54) -103.3(5) . . . . yes
C(47) P(7) C(53) C(58) 76.1(5) . . . . yes
C(47) P(7) C(59) C(60) 18.6(6) . . . . yes
C(47) P(7) C(59) C(64) -164.7(5) . . . . yes
C(47) C(48) C(49) C(50) 1(1) . . . . yes
C(47) C(52) C(51) C(50) 0(1) . . . . yes
C(48) C(47) P(7) C(53) 155.9(5) . . . . yes
C(48) C(47) P(7) C(59) -90.5(6) . . . . yes
C(48) C(47) C(52) C(51) -0.4(10) . . . . yes
C(48) C(49) C(50) C(51) 0(1) . . . . yes
C(49) C(48) C(47) C(52) 0(1) . . . . yes
C(49) C(50) C(51) C(52) 0(1) . . . . yes
C(52) C(47) P(7) C(53) -27.4(6) . . . . yes
C(52) C(47) P(7) C(59) 86.3(6) . . . . yes
C(53) P(7) C(59) C(60) 135.0(5) . . . . yes
C(53) P(7) C(59) C(64) -48.4(6) . . . . yes
C(53) C(54) C(55) C(56) 0(1) . . . . yes
C(53) C(58) C(57) C(56) -1(1) . . . . yes
C(54) C(53) P(7) C(59) 141.6(5) . . . . yes
C(54) C(53) C(58) C(57) 0.8(9) . . . . yes
C(54) C(55) C(56) C(57) -1(1) . . . . yes
C(55) C(54) C(53) C(58) -0.4(9) . . . . yes
C(55) C(56) C(57) C(58) 1(1) . . . . yes
C(58) C(53) P(7) C(59) -39.1(6) . . . . yes
C(59) C(60) C(61) C(62) -1(1) . . . . yes
C(59) C(64) C(63) C(62) 0(1) . . . . yes
C(60) C(59) C(64) C(63) 0(1) . . . . yes
C(60) C(61) C(62) C(63) 1(1) . . . . yes
C(61) C(60) C(59) C(64) 0(1) . . . . yes
C(61) C(62) C(63) C(64) 0(1) . . . . yes
C(67) Cl(2) Cl(2) C(67) 180.0 . . 3_555 3_555 yes
C(67) Cl(2) C(67) Cl(2) 0.0 . . 3_555 3_555 yes
C(67) Cl(2) Cl(2) C(67) 180.0 . 3_555 . 3_555 yes
C(67) Cl(2) C(67) Cl(2) 0.0 . 3_555 3_555 . yes
C(67) Cl(2) C(67) Cl(2) 0.0 . 3_555 3_555 . yes
